data_7034960
loop_
_publ_author_name
'Zhang, Qing'
'Chen, Xu-Lin'
'Chen, Jun'
'Wu, Xiao-Yuan'
'Yu, Rongmin'
'Lu, Can-Zhong'

_publ_section_title
;
 Photo- and electro-luminescence of four cuprous complexes with sterically
 demanding and hole transmitting diimine ligands.
;
_journal_issue 21
_journal_name_full 'Dalton transactions (Cambridge, England : 2003)'
_journal_page_first 10022
_journal_page_last 10029
_journal_paper_doi 10.1039/c5dt01108f
_journal_volume 44
_journal_year 2015
_chemical_formula_moiety 'C55 H42 B Cl0 Cu F4 N4 O P2'
_chemical_formula_sum 'C55 H42 B Cl0 Cu F4 N4 O P2'
_chemical_formula_weight 987.22
_chemical_name_systematic
; 
 ? 
;
_space_group_IT_number 15
_symmetry_cell_setting monoclinic
_symmetry_space_group_name_Hall '-C 2yc'
_symmetry_space_group_name_H-M 'C 1 2/c 1'
_atom_sites_solution_hydrogens geom
_atom_sites_solution_primary direct
_atom_sites_solution_secondary difmap
_audit_creation_method SHELXL-97
_audit_update_record
;
2015-04-20 deposited with the CCDC.
2015-04-22 downloaded from the CCDC.
;
_cell_angle_alpha 90.00
_cell_angle_beta 90.721(5)
_cell_angle_gamma 90.00
_cell_formula_units_Z 8
_cell_length_a 20.846(5)
_cell_length_b 17.594(5)
_cell_length_c 29.817(7)
_cell_measurement_reflns_used 14793
_cell_measurement_temperature 293(2)
_cell_measurement_theta_max 27.5787
_cell_measurement_theta_min 2.0312
_cell_volume 10935(5)
_computing_structure_refinement 'SHELXL-97 (Sheldrick, 1997)'
_computing_structure_solution 'SHELXS-97 (Sheldrick, 1990)'
_diffrn_ambient_temperature 293(2)
_diffrn_detector_area_resol_mean 28.5714
_diffrn_measured_fraction_theta_full 0.989
_diffrn_measured_fraction_theta_max 0.989
_diffrn_measurement_device_type 'Saturn724+ (2x2 bin mode)'
_diffrn_measurement_method CCD_Profile_fitting
_diffrn_radiation_monochromator graphite
_diffrn_radiation_source 'fine-focus sealed tube'
_diffrn_radiation_type MoK\a
_diffrn_radiation_wavelength 0.71073
_diffrn_reflns_av_R_equivalents 0.0332
_diffrn_reflns_av_unetI/netI 0.0261
_diffrn_reflns_limit_h_max 22
_diffrn_reflns_limit_h_min -24
_diffrn_reflns_limit_k_max 20
_diffrn_reflns_limit_k_min -20
_diffrn_reflns_limit_l_max 35
_diffrn_reflns_limit_l_min -35
_diffrn_reflns_number 39802
_diffrn_reflns_theta_full 25.00
_diffrn_reflns_theta_max 25.00
_diffrn_reflns_theta_min 2.32
_exptl_absorpt_coefficient_mu 0.511
_exptl_absorpt_correction_T_max 0.9460
_exptl_absorpt_correction_T_min 0.9092
_exptl_absorpt_correction_type multi-scan
_exptl_crystal_colour yellow
_exptl_crystal_density_diffrn 1.199
_exptl_crystal_density_method 'not measured'
_exptl_crystal_description block
_exptl_crystal_F_000 4064
_exptl_crystal_size_max 0.19
_exptl_crystal_size_mid 0.13
_exptl_crystal_size_min 0.11
_refine_diff_density_max 1.587
_refine_diff_density_min -0.390
_refine_diff_density_rms 0.134
_refine_ls_extinction_method none
_refine_ls_goodness_of_fit_ref 1.162
_refine_ls_hydrogen_treatment constr
_refine_ls_matrix_type full
_refine_ls_number_parameters 613
_refine_ls_number_reflns 9524
_refine_ls_number_restraints 0
_refine_ls_restrained_S_all 1.162
_refine_ls_R_factor_all 0.0992
_refine_ls_R_factor_gt 0.0946
_refine_ls_shift/su_max 0.079
_refine_ls_shift/su_mean 0.009
_refine_ls_structure_factor_coef Fsqd
_refine_ls_weighting_details 'calc w=1/[\s^2^(Fo^2^)+(0.1886P)^2^+22.8301P] where P=(Fo^2^+2Fc^2^)/3'
_refine_ls_weighting_scheme calc
_refine_ls_wR_factor_gt 0.3033
_refine_ls_wR_factor_ref 0.3088
_reflns_number_gt 8828
_reflns_number_total 9524
_reflns_threshold_expression >2sigma(I)
_cod_data_source_file c5dt01108f2.cif
_cod_data_source_block 1
_cod_depositor_comments
;
The following automatic conversions were performed:

'_exptl_absorpt_correction_type' value 'Multi-scan' changed to
'multi-scan' according to
/usr/data/users/saulius/crontab/automatic-downloads/rss-feeds/RSC/lib/dictionaries/cif_core.dic
dictionary named 'cif_core.dic' version 2.4.2 from 2011-04-26.

Automatic conversion script
Id: cif_fix_values 3271 2015-04-21 07:52:19Z andrius 

 Adding full bibliography for 7034960--7034963.cif.
;
_cod_original_sg_symbol_H-M C2/c
_cod_database_code 7034960

loop_
_symmetry_equiv_pos_as_xyz
'x, y, z'
'-x, y, -z+1/2'
'x+1/2, y+1/2, z'
'-x+1/2, y+1/2, -z+1/2'
'-x, -y, -z'
'x, -y, z-1/2'
'-x+1/2, -y+1/2, -z'
'x+1/2, -y+1/2, z-1/2'

loop_
_atom_site_label
_atom_site_type_symbol
_atom_site_fract_x
_atom_site_fract_y
_atom_site_fract_z
_atom_site_U_iso_or_equiv
_atom_site_adp_type
_atom_site_occupancy
_atom_site_symmetry_multiplicity
_atom_site_calc_flag
_atom_site_refinement_flags
Cu1 Cu 0.20669(3) 0.46964(3) 0.123424(19) 0.0498(3) Uani 1 1 d .
P2 P 0.24265(6) 0.56598(7) 0.16774(4) 0.0506(4) Uani 1 1 d .
P3 P 0.20416(6) 0.49810(8) 0.04825(4) 0.0517(4) Uani 1 1 d .
O1 O 0.17338(17) 0.6405(2) 0.09720(12) 0.0579(9) Uani 1 1 d .
N1 N 0.0792(2) 0.2946(3) 0.12947(17) 0.0606(11) Uani 1 1 d .
N2 N 0.0277(2) 0.3424(3) 0.12684(17) 0.0625(11) Uani 1 1 d .
N3 N 0.11960(18) 0.4081(2) 0.13686(14) 0.0488(9) Uani 1 1 d .
N4 N 0.2436(2) 0.3582(2) 0.13385(16) 0.0550(10) Uani 1 1 d .
C1 C 0.1169(4) 0.7132(5) 0.2282(3) 0.099(2) Uani 1 1 d .
H1A H 0.1059 0.7643 0.2263 0.118 Uiso 1 1 calc R
C2 C 0.3595(6) 0.5519(9) 0.2791(4) 0.163(6) Uani 1 1 d .
H2A H 0.3587 0.5680 0.3088 0.195 Uiso 1 1 calc R
C4 C 0.1325(2) 0.3342(3) 0.13636(18) 0.0536(12) Uani 1 1 d .
C5 C 0.0545(2) 0.4108(3) 0.13118(17) 0.0519(11) Uani 1 1 d .
C8 C 0.1982(2) 0.3057(3) 0.14342(19) 0.0546(12) Uani 1 1 d .
C9 C 0.3085(3) 0.5467(3) 0.20712(19) 0.0603(13) Uani 1 1 d .
C10 C 0.1844(3) 0.4167(3) 0.01319(17) 0.0560(12) Uani 1 1 d .
C11 C 0.1409(2) 0.6366(3) 0.05602(18) 0.0564(12) Uani 1 1 d .
C12 C 0.1469(3) 0.5714(3) 0.02986(18) 0.0586(13) Uani 1 1 d .
C13 C 0.0160(3) 0.4815(3) 0.12965(17) 0.0535(12) Uani 1 1 d .
C14 C 0.2807(3) 0.5311(3) 0.02671(19) 0.0571(13) Uani 1 1 d .
C15 C 0.2728(3) 0.6446(3) 0.13397(19) 0.0572(12) Uani 1 1 d .
C16 C 0.1812(3) 0.6083(3) 0.20277(18) 0.0601(13) Uani 1 1 d .
C17 C -0.0505(3) 0.4772(4) 0.1237(2) 0.0746(17) Uani 1 1 d .
H17A H -0.0711 0.4304 0.1228 0.089 Uiso 1 1 calc R
C18 C 0.2131(3) 0.2339(3) 0.1593(2) 0.0722(16) Uani 1 1 d .
H18A H 0.1809 0.1988 0.1649 0.087 Uiso 1 1 calc R
C20 C 0.2547(3) 0.7245(4) 0.0683(2) 0.0752(16) Uani 1 1 d .
H20A H 0.2278 0.7411 0.0451 0.090 Uiso 1 1 calc R
C21 C 0.3350(3) 0.6745(4) 0.1376(2) 0.0754(17) Uani 1 1 d .
H21A H 0.3625 0.6577 0.1603 0.091 Uiso 1 1 calc R
C22 C 0.3574(3) 0.4992(4) 0.1943(3) 0.0791(18) Uani 1 1 d .
H22A H 0.3580 0.4812 0.1650 0.095 Uiso 1 1 calc R
C23 C 0.0453(3) 0.5516(3) 0.1328(2) 0.0635(14) Uani 1 1 d .
H23A H 0.0895 0.5545 0.1370 0.076 Uiso 1 1 calc R
C24 C 0.2338(3) 0.6710(3) 0.09863(19) 0.0577(12) Uani 1 1 d .
C25 C 0.0992(3) 0.6961(4) 0.0450(2) 0.0715(16) Uani 1 1 d .
H25A H 0.0954 0.7382 0.0637 0.086 Uiso 1 1 calc R
C26 C 0.0092(3) 0.6181(4) 0.1297(2) 0.0726(16) Uani 1 1 d .
H26A H 0.0290 0.6652 0.1330 0.087 Uiso 1 1 calc R
C27 C 0.3232(3) 0.2672(4) 0.1565(2) 0.0736(16) Uani 1 1 d .
H27A H 0.3664 0.2557 0.1606 0.088 Uiso 1 1 calc R
C28 C 0.0698(3) 0.2146(3) 0.1197(2) 0.0691(16) Uani 1 1 d .
C30 C 0.3051(3) 0.3366(3) 0.1398(2) 0.0634(14) Uani 1 1 d .
H30A H 0.3371 0.3709 0.1323 0.076 Uiso 1 1 calc R
C31 C 0.1085(3) 0.5676(4) -0.0085(2) 0.0725(16) Uani 1 1 d .
H31A H 0.1103 0.5247 -0.0267 0.087 Uiso 1 1 calc R
C32 C 0.4057(4) 0.4776(5) 0.2239(3) 0.099(3) Uani 1 1 d .
H32A H 0.4369 0.4431 0.2152 0.119 Uiso 1 1 calc R
C33 C 0.2775(3) 0.2152(4) 0.1668(3) 0.0803(19) Uani 1 1 d .
H33A H 0.2888 0.1681 0.1786 0.096 Uiso 1 1 calc R
C34 C 0.3556(4) 0.7290(4) 0.1076(3) 0.094(2) Uani 1 1 d .
H34A H 0.3965 0.7495 0.1111 0.113 Uiso 1 1 calc R
C35 C 0.1479(3) 0.5598(5) 0.2313(2) 0.0809(18) Uani 1 1 d .
H35A H 0.1576 0.5082 0.2323 0.097 Uiso 1 1 calc R
C37 C 0.0673(3) 0.6269(5) -0.0204(2) 0.0831(19) Uani 1 1 d .
H37A H 0.0421 0.6229 -0.0462 0.100 Uiso 1 1 calc R
C38 C 0.3357(3) 0.5119(5) 0.0496(2) 0.084(2) Uani 1 1 d .
H38A H 0.3332 0.4841 0.0760 0.101 Uiso 1 1 calc R
C40 C 0.2288(3) 0.3830(4) -0.0156(3) 0.088(2) Uani 1 1 d .
H40A H 0.2688 0.4052 -0.0196 0.106 Uiso 1 1 calc R
C41 C 0.2127(4) 0.3156(5) -0.0381(3) 0.106(3) Uani 1 1 d .
H41A H 0.2434 0.2921 -0.0557 0.127 Uiso 1 1 calc R
C42 C -0.0547(4) 0.6141(4) 0.1220(2) 0.083(2) Uani 1 1 d .
H42A H -0.0786 0.6584 0.1184 0.099 Uiso 1 1 calc R
C43 C 0.1553(4) 0.2844(4) -0.0353(3) 0.086(2) Uani 1 1 d .
H43A H 0.1453 0.2410 -0.0518 0.104 Uiso 1 1 calc R
C44 C 0.2856(3) 0.5725(4) -0.0131(3) 0.0810(19) Uani 1 1 d .
H44A H 0.2487 0.5863 -0.0289 0.097 Uiso 1 1 calc R
C46 C 0.1257(3) 0.3822(5) 0.0158(3) 0.086(2) Uani 1 1 d .
H46A H 0.0945 0.4036 0.0339 0.103 Uiso 1 1 calc R
C47 C 0.3172(4) 0.7534(4) 0.0728(3) 0.092(2) Uani 1 1 d .
H47A H 0.3325 0.7889 0.0525 0.110 Uiso 1 1 calc R
C48 C 0.0186(4) 0.0955(5) 0.1337(3) 0.097(3) Uani 1 1 d .
H48A H -0.0104 0.0663 0.1498 0.117 Uiso 1 1 calc R
C51 C -0.0849(4) 0.5437(5) 0.1194(3) 0.095(2) Uani 1 1 d .
H51A H -0.1290 0.5415 0.1146 0.114 Uiso 1 1 calc R
C54 C 0.0636(3) 0.6908(5) 0.0054(3) 0.0819(19) Uani 1 1 d .
H54A H 0.0373 0.7308 -0.0035 0.098 Uiso 1 1 calc R
C55 C 0.1024(4) 0.1829(4) 0.0851(3) 0.097(2) Uani 1 1 d .
H55A H 0.1302 0.2117 0.0678 0.117 Uiso 1 1 calc R
C56 C 0.0854(4) 0.6673(7) 0.2567(3) 0.102(3) Uani 1 1 d .
H56A H 0.0540 0.6871 0.2752 0.123 Uiso 1 1 calc R
C57 C 0.3956(4) 0.5337(6) 0.0335(3) 0.107(3) Uani 1 1 d .
H57A H 0.4328 0.5202 0.0492 0.128 Uiso 1 1 calc R
C58 C 0.3458(4) 0.5933(4) -0.0292(3) 0.093(2) Uani 1 1 d .
H58A H 0.3487 0.6197 -0.0561 0.112 Uiso 1 1 calc R
C59 C 0.0273(3) 0.1722(4) 0.1443(3) 0.0810(18) Uani 1 1 d .
H59A H 0.0048 0.1943 0.1677 0.097 Uiso 1 1 calc R
C60 C 0.3998(4) 0.5754(5) -0.0059(3) 0.100(3) Uani 1 1 d .
H60A H 0.4396 0.5910 -0.0162 0.120 Uiso 1 1 calc R
C61 C 0.0524(4) 0.0629(5) 0.0995(4) 0.106(3) Uani 1 1 d .
H61A H 0.0468 0.0117 0.0928 0.128 Uiso 1 1 calc R
C62 C 0.1110(4) 0.3161(5) -0.0080(3) 0.097(2) Uani 1 1 d .
H62A H 0.0709 0.2937 -0.0051 0.116 Uiso 1 1 calc R
C63 C 0.4070(4) 0.5070(7) 0.2654(3) 0.123(4) Uani 1 1 d .
H63A H 0.4411 0.4960 0.2846 0.148 Uiso 1 1 calc R
C64 C 0.1000(4) 0.5897(7) 0.2584(3) 0.109(3) Uani 1 1 d .
H64A H 0.0777 0.5579 0.2776 0.131 Uiso 1 1 calc R
C67 C 0.1650(3) 0.6852(4) 0.2021(2) 0.0804(18) Uani 1 1 d .
H67A H 0.1873 0.7181 0.1835 0.097 Uiso 1 1 calc R
C68 C 0.3116(4) 0.5748(7) 0.2499(3) 0.132(4) Uani 1 1 d .
H68A H 0.2811 0.6097 0.2593 0.158 Uiso 1 1 calc R
C69 C 0.0927(5) 0.1040(5) 0.0763(4) 0.121(3) Uani 1 1 d .
H69A H 0.1156 0.0809 0.0535 0.146 Uiso 1 1 calc R
B1 B 0.4918(5) 0.3509(5) 0.1204(5) 0.111(4) Uani 1 1 d .
F1 F 0.4759(4) 0.3037(5) 0.1531(4) 0.206(4) Uani 1 1 d .
F2 F 0.5519(3) 0.3596(5) 0.1128(4) 0.207(4) Uani 1 1 d .
F3 F 0.4536(3) 0.4148(3) 0.1195(3) 0.159(3) Uani 1 1 d .
F4 F 0.4701(8) 0.3092(10) 0.0872(7) 0.335(9) Uani 1 1 d .

loop_
_atom_site_aniso_label
_atom_site_aniso_U_11
_atom_site_aniso_U_22
_atom_site_aniso_U_33
_atom_site_aniso_U_23
_atom_site_aniso_U_13
_atom_site_aniso_U_12
Cu1 0.0518(4) 0.0451(4) 0.0524(4) 0.0003(2) 0.0001(3) -0.0023(2)
P2 0.0514(7) 0.0495(7) 0.0510(7) -0.0034(5) -0.0002(5) -0.0023(5)
P3 0.0482(7) 0.0581(8) 0.0489(7) -0.0002(5) 0.0023(5) 0.0028(6)
O1 0.055(2) 0.059(2) 0.060(2) 0.0049(16) 0.0036(16) -0.0018(16)
N1 0.044(2) 0.048(2) 0.090(3) 0.001(2) -0.003(2) -0.0009(18)
N2 0.048(2) 0.058(3) 0.081(3) -0.001(2) -0.005(2) -0.005(2)
N3 0.040(2) 0.047(2) 0.059(2) -0.0013(17) -0.0008(17) 0.0025(17)
N4 0.048(2) 0.044(2) 0.073(3) -0.0029(19) -0.0024(19) 0.0035(18)
C1 0.101(6) 0.103(6) 0.091(5) -0.023(5) 0.010(4) 0.032(5)
C2 0.136(9) 0.238(14) 0.112(7) -0.078(9) -0.065(7) 0.082(9)
C4 0.050(3) 0.045(3) 0.066(3) -0.001(2) 0.000(2) 0.001(2)
C5 0.044(3) 0.056(3) 0.056(3) -0.002(2) -0.003(2) 0.002(2)
C8 0.047(3) 0.044(3) 0.072(3) 0.005(2) -0.004(2) 0.001(2)
C9 0.055(3) 0.064(3) 0.062(3) -0.009(2) -0.006(2) -0.002(2)
C10 0.052(3) 0.066(3) 0.050(3) -0.003(2) 0.002(2) 0.001(2)
C11 0.049(3) 0.065(3) 0.056(3) 0.009(2) 0.008(2) 0.003(2)
C12 0.053(3) 0.070(3) 0.053(3) 0.005(2) 0.002(2) 0.003(2)
C13 0.050(3) 0.060(3) 0.051(3) -0.007(2) 0.003(2) 0.007(2)
C14 0.054(3) 0.056(3) 0.062(3) -0.006(2) 0.010(2) 0.003(2)
C15 0.060(3) 0.046(3) 0.065(3) -0.007(2) 0.006(2) -0.007(2)
C16 0.053(3) 0.074(4) 0.053(3) -0.009(2) -0.005(2) -0.001(3)
C17 0.056(3) 0.080(4) 0.088(4) -0.021(3) -0.006(3) 0.011(3)
C18 0.061(3) 0.049(3) 0.106(5) 0.014(3) 0.001(3) 0.003(3)
C20 0.084(4) 0.062(3) 0.081(4) 0.014(3) 0.010(3) -0.001(3)
C21 0.061(4) 0.073(4) 0.092(4) -0.003(3) 0.007(3) -0.014(3)
C22 0.070(4) 0.079(4) 0.087(4) -0.023(4) -0.015(3) 0.008(3)
C23 0.060(3) 0.063(3) 0.068(3) 0.009(3) 0.006(3) 0.012(3)
C24 0.062(3) 0.046(3) 0.065(3) -0.003(2) 0.009(2) -0.003(2)
C25 0.064(3) 0.067(4) 0.084(4) 0.014(3) 0.008(3) 0.012(3)
C26 0.077(4) 0.066(4) 0.075(4) 0.001(3) 0.013(3) 0.020(3)
C27 0.053(3) 0.065(4) 0.103(5) 0.006(3) 0.000(3) 0.014(3)
C28 0.054(3) 0.045(3) 0.108(5) 0.002(3) -0.011(3) -0.005(2)
C30 0.043(3) 0.053(3) 0.094(4) -0.003(3) -0.003(3) 0.004(2)
C31 0.064(4) 0.090(4) 0.063(3) 0.005(3) -0.004(3) 0.003(3)
C32 0.067(4) 0.110(6) 0.120(7) -0.016(5) -0.014(4) 0.019(4)
C33 0.071(4) 0.051(3) 0.119(5) 0.018(3) -0.006(4) 0.010(3)
C34 0.076(5) 0.081(5) 0.126(6) 0.009(4) 0.012(4) -0.029(4)
C35 0.084(4) 0.091(5) 0.068(4) 0.001(3) 0.019(3) -0.015(4)
C37 0.062(4) 0.106(5) 0.080(4) 0.019(4) -0.015(3) 0.011(4)
C38 0.056(4) 0.131(6) 0.066(4) 0.001(4) 0.002(3) -0.003(4)
C40 0.065(4) 0.092(5) 0.107(5) -0.041(4) 0.015(4) -0.002(3)
C41 0.092(6) 0.099(6) 0.128(7) -0.056(5) 0.021(5) 0.003(5)
C42 0.088(5) 0.078(4) 0.082(4) -0.004(3) 0.002(3) 0.039(4)
C43 0.084(5) 0.082(5) 0.092(5) -0.028(4) -0.007(4) -0.004(4)
C44 0.071(4) 0.070(4) 0.102(5) 0.020(4) 0.019(4) 0.007(3)
C46 0.065(4) 0.105(5) 0.088(4) -0.030(4) 0.022(3) -0.021(4)
C47 0.081(5) 0.071(4) 0.124(6) 0.025(4) 0.012(4) -0.021(4)
C48 0.075(5) 0.074(5) 0.142(7) 0.025(5) -0.019(5) -0.029(4)
C51 0.060(4) 0.125(7) 0.100(5) -0.023(5) -0.007(4) 0.035(4)
C54 0.062(4) 0.091(5) 0.093(5) 0.024(4) 0.000(3) 0.019(3)
C55 0.103(6) 0.064(4) 0.125(6) -0.030(4) 0.018(5) -0.017(4)
C56 0.067(4) 0.156(9) 0.085(5) -0.039(6) -0.001(4) 0.025(5)
C57 0.056(4) 0.163(9) 0.102(6) -0.033(6) 0.002(4) -0.013(4)
C58 0.097(6) 0.068(4) 0.116(6) 0.011(4) 0.044(5) -0.006(4)
C59 0.058(4) 0.073(4) 0.112(5) 0.013(4) -0.002(3) -0.011(3)
C60 0.082(5) 0.094(5) 0.126(7) -0.030(5) 0.038(5) -0.027(4)
C61 0.083(5) 0.059(4) 0.177(9) -0.008(5) -0.016(6) -0.014(4)
C62 0.080(5) 0.105(6) 0.105(5) -0.022(5) -0.002(4) -0.036(4)
C63 0.089(6) 0.175(10) 0.104(6) -0.041(6) -0.040(5) 0.045(6)
C64 0.078(5) 0.182(11) 0.069(4) -0.013(5) 0.024(4) -0.029(6)
C67 0.080(4) 0.079(4) 0.083(4) -0.007(3) 0.016(3) 0.009(3)
C68 0.095(6) 0.197(11) 0.101(6) -0.080(7) -0.038(5) 0.069(7)
C69 0.114(7) 0.069(5) 0.181(10) -0.030(6) -0.001(7) -0.008(5)
B1 0.095(7) 0.052(4) 0.188(11) -0.027(6) 0.058(7) -0.016(4)
F1 0.169(7) 0.149(6) 0.303(12) 0.072(7) 0.078(8) -0.016(5)
F2 0.109(5) 0.194(8) 0.319(12) -0.005(8) 0.084(6) -0.020(5)
F3 0.148(5) 0.095(4) 0.235(8) 0.003(4) 0.062(5) 0.024(4)
F4 0.318(17) 0.294(16) 0.39(2) -0.199(17) -0.060(15) -0.007(13)

loop_
_atom_type_symbol
_atom_type_description
_atom_type_scat_dispersion_real
_atom_type_scat_dispersion_imag
_atom_type_scat_source
C C 0.0033 0.0016 'International Tables Vol C Tables 4.2.6.8 and 6.1.1.4'
H H 0.0000 0.0000 'International Tables Vol C Tables 4.2.6.8 and 6.1.1.4'
B B 0.0013 0.0007 'International Tables Vol C Tables 4.2.6.8 and 6.1.1.4'
N N 0.0061 0.0033 'International Tables Vol C Tables 4.2.6.8 and 6.1.1.4'
O O 0.0106 0.0060 'International Tables Vol C Tables 4.2.6.8 and 6.1.1.4'
F F 0.0171 0.0103 'International Tables Vol C Tables 4.2.6.8 and 6.1.1.4'
P P 0.1023 0.0942 'International Tables Vol C Tables 4.2.6.8 and 6.1.1.4'
Cu Cu 0.3201 1.2651 'International Tables Vol C Tables 4.2.6.8 and 6.1.1.4'
Cl Cl 0.1484 0.1585 'International Tables Vol C Tables 4.2.6.8 and 6.1.1.4'

loop_
_geom_angle_atom_site_label_1
_geom_angle_atom_site_label_2
_geom_angle_atom_site_label_3
_geom_angle
N4 Cu1 N3 79.27(16)
N4 Cu1 P2 119.13(13)
N3 Cu1 P2 122.64(12)
N4 Cu1 P3 110.32(13)
N3 Cu1 P3 106.36(12)
P2 Cu1 P3 114.12(6)
C16 P2 C15 104.8(3)
C16 P2 C9 103.6(3)
C15 P2 C9 103.5(3)
C16 P2 Cu1 114.17(18)
C15 P2 Cu1 110.96(18)
C9 P2 Cu1 118.36(19)
C10 P3 C14 104.0(2)
C10 P3 C12 103.8(3)
C14 P3 C12 103.9(3)
C10 P3 Cu1 113.08(18)
C14 P3 Cu1 113.8(2)
C12 P3 Cu1 116.84(18)
C24 O1 C11 118.8(4)
C4 N1 N2 110.1(4)
C4 N1 C28 130.7(5)
N2 N1 C28 118.8(4)
C5 N2 N1 102.8(4)
C4 N3 C5 103.5(4)
C4 N3 Cu1 108.6(3)
C5 N3 Cu1 142.8(3)
C30 N4 C8 116.4(5)
C30 N4 Cu1 128.4(4)
C8 N4 Cu1 114.0(3)
C56 C1 C67 120.5(8)
C63 C2 C68 120.8(9)
N1 C4 N3 110.3(4)
N1 C4 C8 128.3(5)
N3 C4 C8 121.4(4)
N2 C5 N3 113.3(4)
N2 C5 C13 121.9(5)
N3 C5 C13 124.8(5)
N4 C8 C18 122.7(5)
N4 C8 C4 112.8(4)
C18 C8 C4 124.4(5)
C68 C9 C22 116.9(6)
C68 C9 P2 123.9(5)
C22 C9 P2 119.2(4)
C46 C10 C40 116.4(6)
C46 C10 P3 120.9(4)
C40 C10 P3 122.6(5)
C12 C11 O1 119.0(5)
C12 C11 C25 123.1(5)
O1 C11 C25 117.6(5)
C11 C12 C31 116.4(5)
C11 C12 P3 118.3(4)
C31 C12 P3 125.3(5)
C23 C13 C17 119.6(5)
C23 C13 C5 120.7(5)
C17 C13 C5 119.7(5)
C38 C14 C44 118.7(6)
C38 C14 P3 118.6(5)
C44 C14 P3 122.7(5)
C24 C15 C21 117.4(5)
C24 C15 P2 117.7(4)
C21 C15 P2 124.4(5)
C67 C16 C35 118.6(6)
C67 C16 P2 124.1(5)
C35 C16 P2 117.3(5)
C51 C17 C13 118.7(7)
C8 C18 C33 118.8(6)
C24 C20 C47 118.9(7)
C34 C21 C15 120.3(7)
C9 C22 C32 121.6(7)
C13 C23 C26 120.5(6)
O1 C24 C20 123.0(5)
O1 C24 C15 114.6(5)
C20 C24 C15 122.3(6)
C54 C25 C11 118.1(6)
C42 C26 C23 119.9(7)
C33 C27 C30 119.4(6)
C55 C28 C59 120.9(6)
C55 C28 N1 118.9(6)
C59 C28 N1 120.3(6)
N4 C30 C27 123.9(6)
C37 C31 C12 121.4(7)
C63 C32 C22 119.3(8)
C27 C33 C18 118.6(6)
C47 C34 C21 121.6(7)
C16 C35 C64 119.1(8)
C54 C37 C31 120.8(6)
C14 C38 C57 120.6(7)
C10 C40 C41 119.7(7)
C43 C41 C40 122.2(7)
C26 C42 C51 120.0(6)
C41 C43 C62 119.4(7)
C14 C44 C58 120.3(7)
C10 C46 C62 122.1(6)
C34 C47 C20 119.5(6)
C61 C48 C59 120.3(7)
C17 C51 C42 121.1(7)
C37 C54 C25 120.1(6)
C28 C55 C69 117.8(8)
C1 C56 C64 119.9(7)
C60 C57 C38 120.1(8)
C60 C58 C44 120.5(8)
C28 C59 C48 119.0(8)
C58 C60 C57 119.8(7)
C69 C61 C48 120.1(8)
C43 C62 C46 120.1(7)
C32 C63 C2 120.4(8)
C56 C64 C35 120.4(8)
C1 C67 C16 121.4(7)
C9 C68 C2 120.7(8)
C61 C69 C55 122.0(10)
F2 B1 F4 105.1(12)
F2 B1 F1 117.1(12)
F4 B1 F1 96.8(12)
F2 B1 F3 117.6(8)
F4 B1 F3 104.4(13)
F1 B1 F3 112.2(8)

loop_
_geom_bond_atom_site_label_1
_geom_bond_atom_site_label_2
_geom_bond_distance
Cu1 N4 2.127(4)
Cu1 N3 2.156(4)
Cu1 P2 2.2706(14)
Cu1 P3 2.2967(15)
P2 C16 1.822(6)
P2 C15 1.827(5)
P2 C9 1.827(6)
P3 C10 1.817(6)
P3 C14 1.822(6)
P3 C12 1.835(6)
O1 C24 1.370(7)
O1 C11 1.396(7)
N1 C4 1.325(7)
N1 N2 1.366(6)
N1 C28 1.450(7)
N2 C5 1.334(7)
N3 C4 1.328(6)
N3 C5 1.366(6)
N4 C30 1.347(7)
N4 C8 1.355(7)
C1 C56 1.351(13)
C1 C67 1.368(10)
C2 C63 1.336(13)
C2 C68 1.377(12)
C4 C8 1.472(7)
C5 C13 1.480(7)
C8 C18 1.382(8)
C9 C68 1.368(9)
C9 C22 1.375(9)
C10 C46 1.369(8)
C10 C40 1.402(8)
C11 C12 1.395(8)
C11 C25 1.397(8)
C12 C31 1.391(8)
C13 C23 1.379(8)
C13 C17 1.397(8)
C14 C38 1.369(9)
C14 C44 1.399(9)
C15 C24 1.402(8)
C15 C21 1.403(8)
C16 C67 1.394(9)
C16 C35 1.397(9)
C17 C51 1.377(10)
C18 C33 1.397(9)
C20 C24 1.380(8)
C20 C47 1.404(10)
C21 C34 1.383(10)
C22 C32 1.385(10)
C23 C26 1.394(8)
C25 C54 1.391(10)
C26 C42 1.351(10)
C27 C33 1.359(9)
C27 C30 1.370(8)
C28 C55 1.361(10)
C28 C59 1.377(9)
C31 C37 1.393(10)
C32 C63 1.338(13)
C34 C47 1.371(12)
C35 C64 1.394(11)
C37 C54 1.364(11)
C38 C57 1.397(11)
C40 C41 1.402(10)
C41 C43 1.319(11)
C42 C51 1.390(12)
C43 C62 1.358(11)
C44 C58 1.397(10)
C46 C62 1.393(10)
C48 C61 1.371(13)
C48 C59 1.399(11)
C55 C69 1.428(11)
C56 C64 1.399(14)
C57 C60 1.388(13)
C58 C60 1.352(13)
C61 C69 1.311(14)
B1 F2 1.285(11)
B1 F4 1.310(17)
B1 F1 1.326(14)
B1 F3 1.378(11)
